data_7007595
loop_
_publ_author_name
'Brewer, Greg'
'Olida, Myro Joy'
'Schmiedekamp, Ann M.'
'Viragh, Carol'
'Zavalij, Peter Y.'

_publ_section_title
;
 A DFT computational study of spin crossover in iron(III) and iron(II)
 tripodal imidazole complexes. A comparison of experiment with
 calculations.
;
_journal_issue 47
_journal_name_full 'Dalton transactions (Cambridge, England : 2003)'
_journal_page_first 5617
_journal_page_last 5629
_journal_paper_doi 10.1039/b607588f
_journal_year 2006
_chemical_absolute_configuration ad
_chemical_formula_moiety '(C18 H24 Fe N10), (C2 H6 O), 2(Cl O4), 0.817(H2 O)'
_chemical_formula_sum 'C20 H31.64 Cl2 Fe N10 O9.82'
_chemical_formula_weight 696.11
_chemical_name_common 'Fe-complex perchlorite'
_chemical_name_systematic
;
Fe-complex perchlorite
;
_space_group_IT_number 4
_symmetry_cell_setting monoclinic
_symmetry_space_group_name_Hall 'P 2yb'
_symmetry_space_group_name_H-M 'P 1 21 1'
_atom_sites_solution_hydrogens geom
_atom_sites_solution_primary direct
_atom_sites_solution_secondary difmap
_audit_creation_method 'SHELXL-97 & ZCIF'
_cell_angle_alpha 90.00
_cell_angle_beta 100.7830(10)
_cell_angle_gamma 90.00
_cell_formula_units_Z 4
_cell_length_a 13.5488(6)
_cell_length_b 12.3949(6)
_cell_length_c 18.2340(8)
_cell_measurement_reflns_used 7362
_cell_measurement_temperature 223(2)
_cell_measurement_theta_max 30.1
_cell_measurement_theta_min 2.2
_cell_volume 3008.1(2)
_computing_cell_refinement 'SAINT (Bruker, 1999)'
_computing_data_collection 'SMART (Bruker, 1999)'
_computing_data_reduction SAINT
_computing_molecular_graphics 'XSHEL (Bruker, 1999)'
_computing_publication_material SHELXL-97
_computing_structure_refinement 'SHELXL-97 (Sheldrick, 1997)'
_computing_structure_solution 'SHELXS-97 (Sheldrick, 1990)'
_diffrn_ambient_temperature 223(2)
_diffrn_detector 'CCD area detector'
_diffrn_detector_area_resol_mean 8.33
_diffrn_detector_type 'Bruker Smart1000'
_diffrn_measured_fraction_theta_full 0.999
_diffrn_measured_fraction_theta_max 0.999
_diffrn_measurement_details 606,606,606,1206,50
_diffrn_measurement_device_type 'three-circle diffractometer'
_diffrn_measurement_method '\w and \f omega scans'
_diffrn_measurement_specimen_support 'glass capillary'
_diffrn_orient_matrix_type standard
_diffrn_orient_matrix_UB_11 0.0099053
_diffrn_orient_matrix_UB_12 -0.0718963
_diffrn_orient_matrix_UB_13 -0.0224361
_diffrn_orient_matrix_UB_21 -0.0555766
_diffrn_orient_matrix_UB_22 -0.0306574
_diffrn_orient_matrix_UB_23 0.0227310
_diffrn_orient_matrix_UB_31 -0.0495807
_diffrn_orient_matrix_UB_32 0.0200006
_diffrn_orient_matrix_UB_33 -0.0457902
_diffrn_radiation_monochromator graphite
_diffrn_radiation_source 'fine-focus sealed tube'
_diffrn_radiation_type MoK\a
_diffrn_radiation_wavelength 0.71073
_diffrn_reflns_av_R_equivalents 0.0312
_diffrn_reflns_av_sigmaI/netI 0.0296
_diffrn_reflns_limit_h_max 17
_diffrn_reflns_limit_h_min -17
_diffrn_reflns_limit_k_max 15
_diffrn_reflns_limit_k_min -16
_diffrn_reflns_limit_l_max 23
_diffrn_reflns_limit_l_min -23
_diffrn_reflns_number 38532
_diffrn_reflns_theta_full 27.50
_diffrn_reflns_theta_max 27.50
_diffrn_reflns_theta_min 1.14
_diffrn_source_current 40
_diffrn_source_voltage 50
_diffrn_standards_decay_% 0.30
_exptl_absorpt_coefficient_mu 0.746
_exptl_absorpt_correction_T_max 0.818
_exptl_absorpt_correction_T_min 0.700
_exptl_absorpt_correction_type multi-scan
_exptl_absorpt_process_details 'SADABS (Sheldrick, 1996)'
_exptl_crystal_colour orange
_exptl_crystal_density_diffrn 1.537
_exptl_crystal_density_method not_measured
_exptl_crystal_description prism
_exptl_crystal_F_000 1441
_exptl_crystal_id 'Brewer CTBF53E'
_exptl_crystal_size_max 0.42
_exptl_crystal_size_mid 0.40
_exptl_crystal_size_min 0.27
_refine_diff_density_max 0.416
_refine_diff_density_min -0.375
_refine_diff_density_rms 0.042
_refine_ls_abs_structure_details '(Flack, 1983)'
_refine_ls_abs_structure_Flack -0.027(9)
_refine_ls_extinction_method none
_refine_ls_goodness_of_fit_ref 0.999
_refine_ls_hydrogen_treatment constr
_refine_ls_matrix_type full
_refine_ls_number_parameters 974
_refine_ls_number_reflns 13657
_refine_ls_number_restraints 242
_refine_ls_restrained_S_all 1.030
_refine_ls_R_factor_all 0.0365
_refine_ls_R_factor_gt 0.0329
_refine_ls_shift/su_max 0.008
_refine_ls_shift/su_mean 0.000
_refine_ls_structure_factor_coef Fsqd
_refine_ls_weighting_details 'w=1/[\s^2^(Fo^2^)+(0.02P)^2^+1.53P], P=(max(Fo^2^,0)+2Fc^2^)/3'
_refine_ls_weighting_scheme calc
_refine_ls_wR_factor_gt 0.0739
_refine_ls_wR_factor_ref 0.0762
_reflns_Friedel_coverage 0.893
_reflns_number_gt 12767
_reflns_number_total 13657
_reflns_threshold_expression >2sigma(I)
_cod_data_source_file b607588f.txt
_cod_data_source_block 1295
_cod_depositor_comments
;
The following automatic conversions were performed:
'_symmetry_cell_setting' value 'Monoclinic' changed to 'monoclinic'
according to '/home/saulius/struct/CIF-dictionaries/cif_core.dic'
dictionary named 'cif_core.dic' version 2.4.1 from 2010-06-29.

Automatic conversion script
Id: cif_fix_enum 1527 2010-12-29 10:47:43Z saulius 
;
_cod_original_sg_symbol_H-M 'P 21'
_cod_database_code 7007595
_diffrn_measurement_total_frames-ccd 3074
_diffrn_measurement_frame_width-ccd 0.3
_diffrn_detector_distance-ccd 4.958
_diffrn_measurement_frame_time-ccd 13
_diffrn_measurement_total_time-ccd 17.21
_diffrn_measurement_frame_size-ccd 512

loop_
_symmetry_equiv_pos_as_xyz
'x, y, z'
'-x, y+1/2, -z'

loop_
_atom_site_label
_atom_site_type_symbol
_atom_site_fract_x
_atom_site_fract_y
_atom_site_fract_z
_atom_site_U_iso_or_equiv
_atom_site_adp_type
_atom_site_occupancy
_atom_site_symmetry_multiplicity
_atom_site_calc_flag
_atom_site_refinement_flags
_atom_site_disorder_assembly
_atom_site_disorder_group
Fe1 Fe 0.87681(2) 0.05037(2) 0.450915(17) 0.03445(7) Uani 1 1 d . . .
N1 N 1.04653(15) 0.03305(18) 0.37924(12) 0.0454(5) Uani 1 1 d . . .
N11 N 0.79749(15) -0.08651(17) 0.49261(11) 0.0401(4) Uani 1 1 d . . .
C12 C 0.7573(2) -0.1178(2) 0.54915(16) 0.0514(6) Uani 1 1 d . . .
H12 H 0.7623 -0.0794 0.5941 0.047(8) Uiso 1 1 calc R . .
N13 N 0.70796(18) -0.2120(2) 0.53470(14) 0.0578(6) Uani 1 1 d . . .
H13 H 0.6761 -0.2465 0.5647 0.062(9) Uiso 1 1 calc R . .
C14 C 0.7168(2) -0.2436(2) 0.46484(17) 0.0547(7) Uani 1 1 d . . .
H14 H 0.6903 -0.3064 0.4397 0.078(11) Uiso 1 1 calc R . .
C15 C 0.77181(17) -0.16545(19) 0.43888(13) 0.0414(5) Uani 1 1 d . . .
C16 C 0.8100(2) -0.1548(2) 0.37038(14) 0.0455(6) Uani 1 1 d . . .
H16 H 0.7983 -0.2085 0.3334 0.044(7) Uiso 1 1 calc R . .
N17 N 0.85990(16) -0.07036(17) 0.36187(11) 0.0415(4) Uani 1 1 d . . .
C18 C 0.9098(2) -0.0622(3) 0.29775(15) 0.0576(7) Uani 1 1 d . . .
H18A H 0.8870 0.0025 0.2686 0.078(11) Uiso 1 1 calc R . .
H18B H 0.8939 -0.1254 0.2654 0.061(9) Uiso 1 1 calc R . .
C19 C 1.0223(2) -0.0562(3) 0.32709(18) 0.0605(8) Uani 1 1 d . . .
H19A H 1.0453 -0.1240 0.3522 0.058(9) Uiso 1 1 calc R . .
H19B H 1.0574 -0.0466 0.2852 0.098(13) Uiso 1 1 calc R . .
N21 N 0.72890(14) 0.12240(17) 0.40652(11) 0.0392(4) Uani 1 1 d . . .
C22 C 0.63262(19) 0.1131(2) 0.40830(14) 0.0486(6) Uani 1 1 d . . .
H22 H 0.6041 0.0548 0.4300 0.064(9) Uiso 1 1 calc R . .
N23 N 0.58034(17) 0.1976(2) 0.37514(12) 0.0542(6) Uani 1 1 d . . .
H23 H 0.5159 0.2071 0.3705 0.088(13) Uiso 1 1 calc RD . .
C24 C 0.6445(2) 0.2647(2) 0.35039(15) 0.0502(6) Uani 1 1 d . . .
H24 H 0.6289 0.3303 0.3250 0.076(10) Uiso 1 1 calc R . .
C25 C 0.73698(18) 0.2182(2) 0.36964(13) 0.0407(5) Uani 1 1 d . . .
C26 C 0.8364(2) 0.2523(2) 0.36170(14) 0.0432(5) Uani 1 1 d . . .
H26 H 0.8456 0.3144 0.3341 0.060(9) Uiso 1 1 calc R . .
N27 N 0.91122(15) 0.19629(16) 0.39306(12) 0.0398(4) Uani 1 1 d . . .
C28 C 1.01286(19) 0.2261(2) 0.38436(18) 0.0515(6) Uani 1 1 d . . .
H28A H 1.0556 0.2365 0.4335 0.072(10) Uiso 1 1 calc R . .
H28B H 1.0112 0.2938 0.3564 0.053(8) Uiso 1 1 calc R . .
C29 C 1.0544(2) 0.1372(3) 0.34307(17) 0.0550(7) Uani 1 1 d . . .
H29A H 1.0172 0.1344 0.2915 0.055(8) Uiso 1 1 calc R . .
H29B H 1.1250 0.1522 0.3416 0.080(11) Uiso 1 1 calc R . .
N31 N 0.86665(16) 0.13283(17) 0.55809(11) 0.0424(4) Uani 1 1 d . . .
C32 C 0.8047(2) 0.1878(2) 0.59128(18) 0.0564(7) Uani 1 1 d . . .
H32 H 0.7438 0.2183 0.5669 0.073(11) Uiso 1 1 calc R . .
N33 N 0.8405(3) 0.1945(2) 0.66499(16) 0.0723(8) Uani 1 1 d . . .
H33 H 0.8111 0.2271 0.6973 0.077(11) Uiso 1 1 calc R . .
C34 C 0.9285(3) 0.1431(3) 0.68060(17) 0.0720(10) Uani 1 1 d . . .
H34 H 0.9703 0.1356 0.7276 0.087(12) Uiso 1 1 calc R . .
C35 C 0.9453(2) 0.1033(2) 0.61365(14) 0.0491(6) Uani 1 1 d . . .
C36 C 1.0247(2) 0.0392(2) 0.59329(14) 0.0533(7) Uani 1 1 d . . .
H36 H 1.0814 0.0200 0.6290 0.065(9) Uiso 1 1 calc R . .
N37 N 1.01611(15) 0.00925(17) 0.52579(11) 0.0422(4) Uani 1 1 d . . .
C38 C 1.0974(2) -0.0506(2) 0.50192(17) 0.0540(7) Uani 1 1 d . . .
H38A H 1.0737 -0.1224 0.4843 0.054(8) Uiso 1 1 calc R . .
H38B H 1.1535 -0.0593 0.5440 0.051(8) Uiso 1 1 calc R . .
C39 C 1.1315(2) 0.0112(3) 0.43983(17) 0.0551(7) Uani 1 1 d . . .
H39A H 1.1621 0.0795 0.4593 0.082(11) Uiso 1 1 calc R . .
H39B H 1.1824 -0.0308 0.4205 0.050(8) Uiso 1 1 calc R . .
Fe2 Fe 0.62726(2) 0.07179(2) 0.065112(17) 0.03668(8) Uani 1 1 d . . .
N2 N 0.45008(15) 0.08481(19) 0.14178(11) 0.0435(5) Uani 1 1 d . . .
N41 N 0.70011(16) -0.07451(17) 0.03448(11) 0.0422(4) Uani 1 1 d . . .
C42 C 0.7484(2) -0.1149(2) -0.01588(16) 0.0525(7) Uani 1 1 d . . .
H42 H 0.7528 -0.0816 -0.0615 0.049(8) Uiso 1 1 calc R . .
N43 N 0.79028(19) -0.2104(2) 0.00721(15) 0.0615(6) Uani 1 1 d . . .
H43 H 0.8255 -0.2507 -0.0173 0.118(16) Uiso 1 1 calc R . .
C44 C 0.7684(2) -0.2335(3) 0.07511(19) 0.0594(7) Uani 1 1 d . . .
H44 H 0.7873 -0.2953 0.1042 0.083(12) Uiso 1 1 calc R . .
C45 C 0.71335(18) -0.1487(2) 0.09233(14) 0.0443(5) Uani 1 1 d . . .
C46 C 0.67271(19) -0.1231(2) 0.15791(14) 0.0445(6) Uani 1 1 d . . .
H46 H 0.6768 -0.1726 0.1975 0.064(9) Uiso 1 1 calc R . .
N47 N 0.63113(14) -0.03160(18) 0.16058(10) 0.0399(4) Uani 1 1 d . . .
C48 C 0.5880(2) -0.0041(3) 0.22609(14) 0.0536(7) Uani 1 1 d . . .
H48A H 0.6168 0.0638 0.2479 0.063(9) Uiso 1 1 calc R . .
H48B H 0.6035 -0.0609 0.2639 0.080(11) Uiso 1 1 calc R . .
C49 C 0.4751(2) 0.0072(3) 0.20211(15) 0.0519(6) Uani 1 1 d . . .
H49A H 0.4460 -0.0631 0.1856 0.046(8) Uiso 1 1 calc R . .
H49B H 0.4460 0.0307 0.2448 0.072(10) Uiso 1 1 calc R . .
N51 N 0.63260(16) 0.14320(18) -0.04378(12) 0.0444(5) Uani 1 1 d . . .
C52 C 0.6920(2) 0.1963(2) -0.08046(17) 0.0534(7) Uani 1 1 d . . .
H52 H 0.7574 0.2195 -0.0599 0.056(9) Uiso 1 1 calc R . .
N53 N 0.6458(2) 0.2128(2) -0.15179(14) 0.0621(7) Uani 1 1 d . . .
H53 H 0.6716 0.2459 -0.1858 0.111(15) Uiso 1 1 calc R . .
C54 C 0.5529(3) 0.1696(3) -0.16148(16) 0.0588(7) Uani 1 1 d . . .
H54 H 0.5041 0.1690 -0.2055 0.067(10) Uiso 1 1 calc R . .
C55 C 0.5446(2) 0.1270(2) -0.09443(13) 0.0465(6) Uani 1 1 d . . .
C56 C 0.46460(19) 0.0693(3) -0.06853(13) 0.0495(6) Uani 1 1 d . . .
H56 H 0.4025 0.0576 -0.1004 0.077(10) Uiso 1 1 calc R . .
N57 N 0.48061(16) 0.03502(18) -0.00184(11) 0.0445(5) Uani 1 1 d . . .
C58 C 0.3982(2) -0.0170(3) 0.02685(16) 0.0576(7) Uani 1 1 d . . .
H58A H 0.4208 -0.0867 0.0494 0.067(10) Uiso 1 1 calc R . .
H58B H 0.3416 -0.0300 -0.0142 0.068(9) Uiso 1 1 calc R . .
C59 C 0.36551(18) 0.0552(3) 0.08452(14) 0.0545(7) Uani 1 1 d . . .
H59A H 0.3343 0.1205 0.0602 0.081(11) Uiso 1 1 calc R . .
H59B H 0.3153 0.0176 0.1074 0.071(10) Uiso 1 1 calc R . .
N61 N 0.77806(15) 0.13569(18) 0.10810(11) 0.0423(4) Uani 1 1 d . . .
C62 C 0.8738(2) 0.1151(3) 0.11103(15) 0.0554(7) Uani 1 1 d . . .
H62 H 0.8995 0.0498 0.0962 0.051(8) Uiso 1 1 calc R . .
N63 N 0.93008(18) 0.2012(3) 0.13837(15) 0.0668(7) Uani 1 1 d . . .
H63 H 0.9952 0.2053 0.1445 0.119(17) Uiso 1 1 calc R . .
C64 C 0.8688(2) 0.2793(3) 0.15457(18) 0.0624(8) Uani 1 1 d . . .
H64 H 0.8877 0.3475 0.1750 0.068(9) Uiso 1 1 calc R . .
C65 C 0.7738(2) 0.2394(2) 0.13543(14) 0.0461(6) Uani 1 1 d . . .
C66 C 0.6760(2) 0.2832(2) 0.13802(16) 0.0484(6) Uani 1 1 d . . .
H66 H 0.6694 0.3517 0.1588 0.065(9) Uiso 1 1 calc R . .
N67 N 0.59920(15) 0.22777(17) 0.11184(12) 0.0426(4) Uani 1 1 d . . .
C68 C 0.4991(2) 0.2691(2) 0.11610(19) 0.0565(7) Uani 1 1 d . . .
H68A H 0.4572 0.2709 0.0661 0.052(8) Uiso 1 1 calc R . .
H68B H 0.5045 0.3428 0.1360 0.065(9) Uiso 1 1 calc R . .
C69 C 0.4516(2) 0.1969(2) 0.16628(17) 0.0537(7) Uani 1 1 d . . .
H69A H 0.4894 0.2022 0.2175 0.059(9) Uiso 1 1 calc R . .
H69B H 0.3827 0.2210 0.1662 0.064(9) Uiso 1 1 calc R . .
Cl1 Cl 0.72254(10) 0.54908(10) 0.26563(5) 0.0463(3) Uani 0.797(3) 1 d PDU A 1
O11 O 0.6289(2) 0.4953(2) 0.23931(16) 0.0679(8) Uani 0.797(3) 1 d PDU A 1
O12 O 0.7373(2) 0.5653(4) 0.34351(13) 0.0854(11) Uani 0.797(3) 1 d PDU A 1
O13 O 0.8030(2) 0.4819(3) 0.24926(19) 0.0729(10) Uani 0.797(3) 1 d PDU A 1
O14 O 0.7224(4) 0.6490(3) 0.2282(2) 0.1086(16) Uani 0.797(3) 1 d PDU A 1
Cl1A Cl 0.7541(4) 0.5682(4) 0.2417(4) 0.0652(16) Uani 0.203(3) 1 d PDU A 2
O11A O 0.7524(10) 0.5281(11) 0.1678(6) 0.097(4) Uani 0.203(3) 1 d PDU A 2
O12A O 0.8309(8) 0.6433(9) 0.2584(6) 0.078(4) Uani 0.203(3) 1 d PDU A 2
O13A O 0.6601(9) 0.6246(14) 0.2452(9) 0.114(6) Uani 0.203(3) 1 d PDU A 2
O14A O 0.7631(10) 0.4809(10) 0.2927(9) 0.107(6) Uani 0.203(3) 1 d PDU A 2
Cl2 Cl 0.56569(6) 0.31904(7) 0.63491(4) 0.0649(2) Uani 0.711(6) 1 d PDU B 1
O21 O 0.56833(19) 0.2586(2) 0.56930(13) 0.0746(6) Uani 0.711(6) 1 d PDU B 1
O22 O 0.6531(3) 0.3083(4) 0.6912(2) 0.0666(11) Uani 0.711(6) 1 d PDU B 1
O23 O 0.4818(3) 0.2674(3) 0.67110(19) 0.0822(13) Uani 0.711(6) 1 d PDU B 1
O24 O 0.5373(4) 0.4235(3) 0.6206(3) 0.0787(14) Uani 0.711(6) 1 d PDU B 1
Cl2A Cl 0.56569(6) 0.31904(7) 0.63491(4) 0.0649(2) Uani 0.289(6) 1 d PDU B 2
O21A O 0.56833(19) 0.2586(2) 0.56930(13) 0.0746(6) Uani 0.289(6) 1 d PDU B 2
O22A O 0.4904(8) 0.3936(11) 0.6311(8) 0.107(5) Uani 0.289(6) 1 d PDU B 2
O23A O 0.6547(7) 0.4013(8) 0.6219(7) 0.107(4) Uani 0.289(6) 1 d PDU B 2
O24A O 0.6086(12) 0.2637(11) 0.6942(6) 0.130(5) Uani 0.289(6) 1 d PDU B 2
Cl3 Cl 0.90579(6) 0.36665(8) 0.86288(4) 0.0668(2) Uani 1 1 d U . .
O31 O 0.8300(2) 0.3176(3) 0.80976(14) 0.0903(9) Uani 1 1 d U . .
O32 O 0.8921(3) 0.3399(4) 0.93578(14) 0.1314(15) Uani 1 1 d U . .
O33 O 0.9017(3) 0.4813(3) 0.85203(19) 0.1272(13) Uani 1 1 d U . .
O34 O 0.9995(2) 0.3357(4) 0.8504(2) 0.1485(18) Uani 1 1 d U . .
Cl4 Cl 0.17598(6) 0.34186(8) 0.21541(4) 0.0649(2) Uani 0.66(3) 1 d PU C 1
O41 O 0.0861(7) 0.3795(13) 0.2397(7) 0.094(3) Uani 0.66(3) 1 d PU C 1
O42 O 0.1514(7) 0.2607(11) 0.1612(6) 0.097(3) Uani 0.66(3) 1 d PU C 1
O43 O 0.2336(3) 0.4254(3) 0.19279(19) 0.1361(15) Uani 0.66(3) 1 d PU C 1
O44 O 0.2405(6) 0.3014(11) 0.2798(4) 0.110(3) Uani 0.66(3) 1 d PU C 1
Cl4A Cl 0.17598(6) 0.34186(8) 0.21541(4) 0.0649(2) Uani 0.34(3) 1 d PU C 2
O41A O 0.2345(11) 0.248(2) 0.2516(18) 0.126(8) Uani 0.34(3) 1 d PU C 2
O42A O 0.111(2) 0.376(2) 0.2561(14) 0.104(6) Uani 0.34(3) 1 d PU C 2
O43A O 0.2336(3) 0.4254(3) 0.19279(19) 0.1361(15) Uani 0.34(3) 1 d PU C 2
O44A O 0.1276(14) 0.301(2) 0.1445(9) 0.085(5) Uani 0.34(3) 1 d PU C 2
O71 O 0.4303(3) 0.3795(3) 0.3333(2) 0.0909(14) Uani 0.761(6) 1 d PD D 1
H71 H 0.3925 0.3789 0.2919 0.136 Uiso 0.761(6) 1 calc PR D 1
C72 C 0.4489(3) 0.4866(3) 0.3571(2) 0.0815(10) Uani 0.761(6) 1 d PD D 1
H72A H 0.3854 0.5224 0.3604 0.098 Uiso 0.761(6) 1 calc PR D 1
H72B H 0.4802 0.5260 0.3209 0.098 Uiso 0.761(6) 1 calc PR D 1
C73 C 0.5141(4) 0.4881(4) 0.4287(2) 0.1000(14) Uani 0.761(6) 1 d PD D 1
H73A H 0.5065 0.4214 0.4548 0.150 Uiso 0.761(6) 1 calc PR D 1
H73B H 0.4967 0.5486 0.4575 0.150 Uiso 0.761(6) 1 calc PR D 1
H73C H 0.5832 0.4954 0.4221 0.150 Uiso 0.761(6) 1 calc PR D 1
O71A O 0.5395(9) 0.5719(7) 0.4751(5) 0.086(4) Uani 0.239(6) 1 d PDU D 2
H71A H 0.5788 0.5512 0.5130 0.128 Uiso 0.239(6) 1 calc PR D 2
C72A C 0.5141(4) 0.4881(4) 0.4287(2) 0.1000(14) Uani 0.239(6) 1 d PDU D 2
H72C H 0.4865 0.4339 0.4584 0.120 Uiso 0.239(6) 1 calc PR D 2
H72D H 0.5780 0.4586 0.4199 0.120 Uiso 0.239(6) 1 calc PR D 2
C73A C 0.4489(3) 0.4866(3) 0.3571(2) 0.0815(10) Uani 0.239(6) 1 d PDU D 2
H73D H 0.3847 0.4555 0.3619 0.122 Uiso 0.239(6) 1 calc PR D 2
H73E H 0.4791 0.4437 0.3227 0.122 Uiso 0.239(6) 1 calc PR D 2
H73F H 0.4387 0.5598 0.3383 0.122 Uiso 0.239(6) 1 calc PR D 2
O81 O 0.9162(4) 0.6177(4) -0.0236(2) 0.0698(11) Uani 0.658(6) 1 d PDU E 1
H81 H 0.9459 0.6324 -0.0582 0.105 Uiso 0.658(6) 1 calc PRD E 1
C82 C 0.9843(6) 0.5761(8) 0.0362(3) 0.111(3) Uani 0.658(6) 1 d PDU E 1
H82A H 1.0157 0.5135 0.0171 0.133 Uiso 0.658(6) 1 calc PR E 1
H82B H 1.0372 0.6305 0.0491 0.133 Uiso 0.658(6) 1 calc PR E 1
C83 C 0.9584(10) 0.5440(13) 0.1026(6) 0.194(5) Uani 0.658(6) 1 d PDU E 1
H83A H 0.8959 0.5039 0.0922 0.291 Uiso 0.658(6) 1 calc PR E 1
H83B H 0.9500 0.6071 0.1323 0.291 Uiso 0.658(6) 1 calc PR E 1
H83C H 1.0110 0.4986 0.1299 0.291 Uiso 0.658(6) 1 calc PR E 1
O81A O 0.8789(6) 0.5920(8) -0.0049(5) 0.0698(11) Uani 0.342(6) 1 d PDU E 2
H81A H 0.8805 0.5538 -0.0421 0.105 Uiso 0.342(6) 1 calc PR E 2
C82A C 0.9342(8) 0.5441(14) 0.0571(6) 0.094(4) Uani 0.342(6) 1 d PDU E 2
H82C H 0.9065 0.4717 0.0609 0.113 Uiso 0.342(6) 1 calc PR E 2
H82D H 0.9222 0.5849 0.1007 0.113 Uiso 0.342(6) 1 calc PR E 2
C83A C 1.0402(8) 0.5329(13) 0.0641(8) 0.105(4) Uani 0.342(6) 1 d PDU E 2
H83D H 1.0705 0.5240 0.1163 0.158 Uiso 0.342(6) 1 calc PR E 2
H83E H 1.0674 0.5968 0.0445 0.158 Uiso 0.342(6) 1 calc PR E 2
H83F H 1.0548 0.4701 0.0362 0.158 Uiso 0.342(6) 1 calc PR E 2
O1W O 0.3735(2) 0.1404(2) 0.37483(17) 0.0853(8) Uani 1 1 d D . .
H11W H 0.360(3) 0.1855(19) 0.3371(11) 0.128 Uiso 1 1 d D . .
H12W H 0.344(3) 0.084(2) 0.353(2) 0.128 Uiso 1 1 d D . .
O2W O 0.2573(4) 0.0422(6) 0.2708(4) 0.145(4) Uani 0.633(10) 1 d PD . .
H21W H 0.242(10) 0.078(6) 0.230(3) 0.217 Uiso 0.633(10) 1 d PD . .
H22W H 0.263(7) -0.023(3) 0.258(4) 0.217 Uiso 0.633(10) 1 d PD . .

loop_
_atom_site_aniso_label
_atom_site_aniso_U_11
_atom_site_aniso_U_22
_atom_site_aniso_U_33
_atom_site_aniso_U_23
_atom_site_aniso_U_13
_atom_site_aniso_U_12
Fe1 0.03605(15) 0.03326(18) 0.03336(14) 0.00057(13) 0.00469(11) -0.00128(13)
N1 0.0426(10) 0.0467(13) 0.0500(11) -0.0037(9) 0.0170(9) -0.0002(9)
N11 0.0418(10) 0.0397(10) 0.0400(10) 0.0040(8) 0.0105(8) -0.0015(8)
C12 0.0539(15) 0.0538(16) 0.0498(14) 0.0083(12) 0.0187(12) 0.0034(13)
N13 0.0545(13) 0.0584(15) 0.0642(15) 0.0177(12) 0.0208(12) -0.0084(11)
C14 0.0525(15) 0.0449(15) 0.0640(17) 0.0073(13) 0.0040(13) -0.0108(12)
C15 0.0390(11) 0.0369(12) 0.0467(12) 0.0034(10) 0.0035(10) -0.0056(10)
C16 0.0517(14) 0.0408(14) 0.0413(12) -0.0081(10) 0.0018(11) -0.0088(11)
N17 0.0454(11) 0.0458(12) 0.0334(9) -0.0036(8) 0.0080(8) -0.0032(9)
C18 0.0720(19) 0.0674(19) 0.0372(13) -0.0130(13) 0.0197(13) -0.0146(15)
C19 0.0640(18) 0.063(2) 0.0625(18) -0.0194(15) 0.0324(15) -0.0043(15)
N21 0.0336(9) 0.0440(11) 0.0392(10) 0.0017(8) 0.0045(8) -0.0005(8)
C22 0.0393(12) 0.0677(18) 0.0389(12) -0.0014(12) 0.0076(10) -0.0050(12)
N23 0.0376(11) 0.0787(17) 0.0446(12) -0.0039(11) 0.0035(9) 0.0136(11)
C24 0.0494(14) 0.0579(16) 0.0423(13) 0.0024(12) 0.0058(11) 0.0145(12)
C25 0.0430(12) 0.0404(13) 0.0379(11) 0.0004(9) 0.0054(10) 0.0040(10)
C26 0.0503(14) 0.0351(13) 0.0452(13) 0.0039(10) 0.0115(11) -0.0032(11)
N27 0.0395(10) 0.0349(10) 0.0468(11) 0.0020(8) 0.0128(9) -0.0042(8)
C28 0.0422(13) 0.0439(14) 0.0711(18) 0.0046(13) 0.0179(13) -0.0084(11)
C29 0.0511(15) 0.0622(18) 0.0581(16) 0.0070(14) 0.0270(13) -0.0048(13)
N31 0.0451(11) 0.0406(11) 0.0437(11) -0.0072(9) 0.0143(9) -0.0024(9)
C32 0.0581(17) 0.0481(16) 0.0701(19) -0.0096(13) 0.0305(15) -0.0031(13)
N33 0.106(2) 0.0612(16) 0.0632(16) -0.0189(13) 0.0509(17) -0.0143(16)
C34 0.111(3) 0.065(2) 0.0414(15) -0.0095(14) 0.0188(17) -0.013(2)
C35 0.0629(16) 0.0486(15) 0.0352(12) -0.0045(10) 0.0074(11) -0.0082(12)
C36 0.0560(15) 0.0543(16) 0.0427(12) 0.0016(12) -0.0088(11) 0.0000(13)
N37 0.0390(10) 0.0423(11) 0.0444(11) 0.0043(9) 0.0054(8) 0.0034(8)
C38 0.0441(14) 0.0545(17) 0.0622(16) 0.0058(13) 0.0069(12) 0.0144(12)
C39 0.0363(12) 0.0591(17) 0.0714(18) -0.0014(14) 0.0140(12) 0.0039(12)
Fe2 0.04067(16) 0.0358(2) 0.03288(14) 0.00017(13) 0.00500(12) -0.00313(13)
N2 0.0423(10) 0.0514(13) 0.0372(9) 0.0014(9) 0.0084(8) 0.0018(9)
N41 0.0452(11) 0.0417(11) 0.0420(10) -0.0063(9) 0.0141(9) -0.0042(9)
C42 0.0521(15) 0.0584(17) 0.0502(14) -0.0166(13) 0.0182(12) -0.0123(13)
N43 0.0572(14) 0.0584(15) 0.0726(16) -0.0213(13) 0.0219(13) 0.0012(12)
C44 0.0612(17) 0.0475(16) 0.0710(19) -0.0083(14) 0.0161(15) 0.0066(13)
C45 0.0425(12) 0.0382(12) 0.0522(13) -0.0021(10) 0.0089(11) 0.0011(10)
C46 0.0459(13) 0.0442(14) 0.0427(13) 0.0099(11) 0.0064(10) 0.0020(11)
N47 0.0396(10) 0.0476(12) 0.0336(9) 0.0010(8) 0.0096(8) 0.0017(9)
C48 0.0572(16) 0.0727(19) 0.0328(12) 0.0040(12) 0.0128(11) 0.0147(14)
C49 0.0517(14) 0.0658(18) 0.0441(13) 0.0096(12) 0.0239(11) 0.0015(13)
N51 0.0468(11) 0.0457(12) 0.0429(11) 0.0032(9) 0.0145(9) -0.0061(9)
C52 0.0549(16) 0.0495(15) 0.0607(17) 0.0087(13) 0.0236(13) -0.0009(13)
N53 0.0821(18) 0.0568(15) 0.0562(14) 0.0155(12) 0.0359(13) 0.0043(13)
C54 0.072(2) 0.0662(19) 0.0408(14) 0.0076(13) 0.0176(13) -0.0015(15)
C55 0.0537(14) 0.0516(15) 0.0345(11) 0.0002(10) 0.0096(10) -0.0028(12)
C56 0.0498(13) 0.0610(17) 0.0369(11) -0.0045(12) 0.0057(9) -0.0121(13)
N57 0.0490(11) 0.0477(12) 0.0387(9) -0.0042(9) 0.0129(8) -0.0134(9)
C58 0.0589(16) 0.0679(19) 0.0478(14) -0.0061(13) 0.0143(13) -0.0287(15)
C59 0.0365(11) 0.080(2) 0.0480(12) 0.0035(15) 0.0101(10) -0.0059(14)
N61 0.0370(10) 0.0483(12) 0.0413(10) -0.0014(9) 0.0065(8) -0.0019(9)
C62 0.0398(13) 0.075(2) 0.0522(15) -0.0042(14) 0.0100(11) 0.0022(13)
N63 0.0361(12) 0.099(2) 0.0642(15) -0.0087(15) 0.0061(11) -0.0152(13)
C64 0.0522(16) 0.069(2) 0.0637(18) -0.0110(15) 0.0056(14) -0.0198(15)
C65 0.0458(13) 0.0465(14) 0.0446(13) -0.0046(11) 0.0050(10) -0.0094(11)
C66 0.0518(15) 0.0383(14) 0.0543(15) -0.0054(11) 0.0079(12) -0.0004(11)
N67 0.0419(11) 0.0391(11) 0.0469(11) 0.0036(9) 0.0085(9) 0.0025(9)
C68 0.0460(14) 0.0483(16) 0.0758(19) 0.0049(14) 0.0129(14) 0.0130(12)
C69 0.0446(14) 0.0583(17) 0.0605(16) -0.0104(13) 0.0161(13) 0.0095(13)
Cl1 0.0583(6) 0.0383(6) 0.0384(4) 0.0005(4) -0.0012(4) 0.0043(4)
O11 0.0616(16) 0.0696(18) 0.0676(17) -0.0057(14) -0.0001(13) -0.0072(13)
O12 0.0739(18) 0.135(3) 0.0424(13) -0.0223(18) -0.0008(12) 0.018(2)
O13 0.072(2) 0.073(2) 0.072(2) -0.0195(17) 0.0091(16) 0.0088(17)
O14 0.153(4) 0.0451(19) 0.113(3) 0.0286(19) -0.012(3) -0.008(2)
Cl1A 0.069(3) 0.036(2) 0.077(3) 0.001(2) -0.020(2) 0.002(2)
O11A 0.101(9) 0.078(9) 0.105(7) -0.032(6) 0.003(7) -0.015(7)
O12A 0.100(8) 0.064(6) 0.060(6) -0.002(5) -0.007(6) -0.022(6)
O13A 0.093(8) 0.123(13) 0.133(12) 0.066(9) 0.042(9) 0.044(8)
O14A 0.089(9) 0.078(9) 0.130(10) 0.066(9) -0.045(8) 0.000(7)
Cl2 0.0726(5) 0.0610(4) 0.0537(4) -0.0122(3) -0.0075(3) 0.0213(4)
O21 0.0853(16) 0.0737(15) 0.0635(13) -0.0214(12) 0.0105(12) 0.0092(13)
O22 0.0594(19) 0.087(3) 0.0498(17) -0.0033(18) -0.0002(14) 0.0120(18)
O23 0.067(2) 0.114(3) 0.067(2) 0.021(2) 0.0156(16) -0.005(2)
O24 0.112(4) 0.055(2) 0.069(2) 0.0025(17) 0.015(3) 0.028(2)
Cl2A 0.0726(5) 0.0610(4) 0.0537(4) -0.0122(3) -0.0075(3) 0.0213(4)
O21A 0.0853(16) 0.0737(15) 0.0635(13) -0.0214(12) 0.0105(12) 0.0092(13)
O22A 0.070(6) 0.144(12) 0.109(9) -0.046(8) 0.021(6) 0.040(7)
O23A 0.106(7) 0.093(7) 0.132(9) -0.026(6) 0.044(7) -0.034(6)
O24A 0.190(14) 0.120(10) 0.066(5) 0.046(6) -0.012(8) -0.004(8)
Cl3 0.0625(4) 0.0867(6) 0.0544(4) -0.0093(4) 0.0194(3) -0.0252(4)
O31 0.0919(18) 0.121(2) 0.0624(14) -0.0290(15) 0.0257(13) -0.0489(17)
O32 0.150(3) 0.195(4) 0.0559(14) -0.0215(19) 0.0359(16) -0.108(3)
O33 0.207(4) 0.0787(19) 0.106(2) -0.0259(17) 0.057(3) -0.045(2)
O34 0.0717(18) 0.244(5) 0.139(3) 0.092(3) 0.0429(19) 0.041(3)
Cl4 0.0549(4) 0.0922(6) 0.0480(4) -0.0014(4) 0.0105(3) -0.0206(4)
O41 0.069(3) 0.119(6) 0.099(6) -0.021(5) 0.025(3) -0.002(3)
O42 0.059(3) 0.127(6) 0.102(5) -0.055(4) 0.006(3) -0.013(3)
O43 0.174(3) 0.149(3) 0.099(2) -0.009(2) 0.060(2) -0.094(3)
O44 0.114(4) 0.138(7) 0.064(3) 0.002(3) -0.017(3) 0.010(4)
Cl4A 0.0549(4) 0.0922(6) 0.0480(4) -0.0014(4) 0.0105(3) -0.0206(4)
O41A 0.067(7) 0.165(12) 0.154(14) 0.078(12) 0.037(7) 0.037(7)
O42A 0.146(14) 0.108(10) 0.079(8) 0.009(7) 0.078(10) 0.013(10)
O43A 0.174(3) 0.149(3) 0.099(2) -0.009(2) 0.060(2) -0.094(3)
O44A 0.056(7) 0.137(12) 0.070(5) -0.023(6) 0.032(5) -0.038(7)
O71 0.077(2) 0.065(2) 0.119(3) -0.017(2) -0.014(2) 0.0065(17)
C72 0.077(2) 0.063(2) 0.106(3) -0.001(2) 0.020(2) -0.0030(18)
C73 0.125(4) 0.087(3) 0.086(3) -0.022(2) 0.013(3) 0.001(3)
O71A 0.110(9) 0.057(6) 0.087(7) -0.002(5) 0.012(6) -0.002(6)
C72A 0.125(4) 0.087(3) 0.086(3) -0.022(2) 0.013(3) 0.001(3)
C73A 0.077(2) 0.063(2) 0.106(3) -0.001(2) 0.020(2) -0.0030(18)
O81 0.069(3) 0.072(2) 0.070(2) -0.0094(17) 0.0155(17) 0.013(2)
C82 0.130(6) 0.127(6) 0.073(4) 0.002(4) 0.014(4) 0.009(5)
C83 0.220(9) 0.222(9) 0.152(7) 0.068(7) 0.066(7) 0.061(8)
O81A 0.069(3) 0.072(2) 0.070(2) -0.0094(17) 0.0155(17) 0.013(2)
C82A 0.097(6) 0.111(8) 0.077(6) -0.019(6) 0.025(6) 0.021(7)
C83A 0.095(6) 0.122(9) 0.092(7) 0.010(7) 0.004(6) 0.040(7)
O1W 0.0659(15) 0.0795(17) 0.120(2) -0.0211(16) 0.0414(15) 0.0033(13)
O2W 0.063(3) 0.163(6) 0.208(7) -0.110(5) 0.025(3) -0.004(3)

loop_
_atom_type_symbol
_atom_type_description
_atom_type_scat_dispersion_real
_atom_type_scat_dispersion_imag
_atom_type_scat_source
C C 0.0033 0.0016 'International Tables Vol C Tables 4.2.6.8 and 6.1.1.4'
H H 0.0000 0.0000 'International Tables Vol C Tables 4.2.6.8 and 6.1.1.4'
N N 0.0061 0.0033 'International Tables Vol C Tables 4.2.6.8 and 6.1.1.4'
O O 0.0106 0.0060 'International Tables Vol C Tables 4.2.6.8 and 6.1.1.4'
Cl Cl 0.1484 0.1585 'International Tables Vol C Tables 4.2.6.8 and 6.1.1.4'
Fe Fe 0.3463 0.8444 'International Tables Vol C Tables 4.2.6.8 and 6.1.1.4'

loop_
_geom_angle_atom_site_label_1
_geom_angle_atom_site_label_2
_geom_angle_atom_site_label_3
_geom_angle
_geom_angle_site_symmetry_1
_geom_angle_site_symmetry_3
_geom_angle_publ_flag
N37 Fe1 N27 104.97(8) . . ?
N37 Fe1 N17 105.30(8) . . ?
N27 Fe1 N17 102.11(8) . . ?
N37 Fe1 N21 161.55(8) . . ?
N27 Fe1 N21 75.48(8) . . ?
N17 Fe1 N21 92.45(8) . . ?
N37 Fe1 N11 91.42(8) . . ?
N27 Fe1 N11 163.46(7) . . ?
N17 Fe1 N11 74.99(8) . . ?
N21 Fe1 N11 88.29(8) . . ?
N37 Fe1 N31 75.28(8) . . ?
N27 Fe1 N31 95.58(8) . . ?
N17 Fe1 N31 161.37(8) . . ?
N21 Fe1 N31 86.29(8) . . ?
N11 Fe1 N31 86.38(8) . . ?
C19 N1 C29 113.7(2) . . ?
C19 N1 C39 113.7(2) . . ?
C29 N1 C39 113.0(2) . . ?
C12 N11 C15 105.1(2) . . ?
C12 N11 Fe1 142.68(19) . . ?
C15 N11 Fe1 111.86(15) . . ?
N11 C12 N13 111.5(3) . . ?
N11 C12 H12 124.2 . . ?
N13 C12 H12 124.2 . . ?
C12 N13 C14 107.8(2) . . ?
C12 N13 H13 126.1 . . ?
C14 N13 H13 126.1 . . ?
N13 C14 C15 105.7(2) . . ?
N13 C14 H14 127.1 . . ?
C15 C14 H14 127.1 . . ?
C14 C15 N11 109.8(2) . . ?
C14 C15 C16 132.4(3) . . ?
N11 C15 C16 117.7(2) . . ?
N17 C16 C15 117.7(2) . . ?
N17 C16 H16 121.1 . . ?
C15 C16 H16 121.1 . . ?
C16 N17 C18 119.4(2) . . ?
C16 N17 Fe1 117.17(17) . . ?
C18 N17 Fe1 123.18(17) . . ?
N17 C18 C19 107.8(2) . . ?
N17 C18 H18A 110.1 . . ?
C19 C18 H18A 110.1 . . ?
N17 C18 H18B 110.1 . . ?
C19 C18 H18B 110.1 . . ?
H18A C18 H18B 108.5 . . ?
N1 C19 C18 110.9(2) . . ?
N1 C19 H19A 109.5 . . ?
C18 C19 H19A 109.5 . . ?
N1 C19 H19B 109.5 . . ?
C18 C19 H19B 109.5 . . ?
H19A C19 H19B 108.1 . . ?
C22 N21 C25 104.9(2) . . ?
C22 N21 Fe1 142.41(18) . . ?
C25 N21 Fe1 112.22(15) . . ?
N21 C22 N23 111.2(2) . . ?
N21 C22 H22 124.4 . . ?
N23 C22 H22 124.4 . . ?
C24 N23 C22 108.4(2) . . ?
C24 N23 H23 125.8 . . ?
C22 N23 H23 125.8 . . ?
N23 C24 C25 105.8(2) . . ?
N23 C24 H24 127.1 . . ?
C25 C24 H24 127.1 . . ?
C24 C25 N21 109.7(2) . . ?
C24 C25 C26 132.8(3) . . ?
N21 C25 C26 117.5(2) . . ?
N27 C26 C25 118.3(2) . . ?
N27 C26 H26 120.8 . . ?
C25 C26 H26 120.8 . . ?
C26 N27 C28 120.0(2) . . ?
C26 N27 Fe1 116.36(16) . . ?
C28 N27 Fe1 123.42(17) . . ?
N27 C28 C29 108.5(2) . . ?
N27 C28 H28A 110.0 . . ?
C29 C28 H28A 110.0 . . ?
N27 C28 H28B 110.0 . . ?
C29 C28 H28B 110.0 . . ?
H28A C28 H28B 108.4 . . ?
N1 C29 C28 110.8(2) . . ?
N1 C29 H29A 109.5 . . ?
C28 C29 H29A 109.5 . . ?
N1 C29 H29B 109.5 . . ?
C28 C29 H29B 109.5 . . ?
H29A C29 H29B 108.1 . . ?
C32 N31 C35 105.8(2) . . ?
C32 N31 Fe1 142.2(2) . . ?
C35 N31 Fe1 110.91(16) . . ?
N31 C32 N33 110.5(3) . . ?
N31 C32 H32 124.7 . . ?
N33 C32 H32 124.7 . . ?
C34 N33 C32 109.0(3) . . ?
C34 N33 H33 125.5 . . ?
C32 N33 H33 125.5 . . ?
N33 C34 C35 105.8(3) . . ?
N33 C34 H34 127.1 . . ?
C35 C34 H34 127.1 . . ?
C34 C35 N31 108.9(3) . . ?
C34 C35 C36 133.0(3) . . ?
N31 C35 C36 118.0(2) . . ?
N37 C36 C35 118.2(2) . . ?
N37 C36 H36 120.9 . . ?
C35 C36 H36 120.9 . . ?
C36 N37 C38 120.0(2) . . ?
C36 N37 Fe1 116.87(18) . . ?
C38 N37 Fe1 123.15(17) . . ?
N37 C38 C39 108.6(2) . . ?
N37 C38 H38A 110.0 . . ?
C39 C38 H38A 110.0 . . ?
N37 C38 H38B 110.0 . . ?
C39 C38 H38B 110.0 . . ?
H38A C38 H38B 108.3 . . ?
N1 C39 C38 110.6(2) . . ?
N1 C39 H39A 109.5 . . ?
C38 C39 H39A 109.5 . . ?
N1 C39 H39B 109.5 . . ?
C38 C39 H39B 109.5 . . ?
H39A C39 H39B 108.1 . . ?
N47 Fe2 N67 101.06(8) . . ?
N47 Fe2 N57 102.14(8) . . ?
N67 Fe2 N57 101.41(8) . . ?
N47 Fe2 N41 76.65(8) . . ?
N67 Fe2 N41 163.28(8) . . ?
N57 Fe2 N41 95.25(8) . . ?
N47 Fe2 N51 166.96(8) . . ?
N67 Fe2 N51 91.94(8) . . ?
N57 Fe2 N51 75.96(8) . . ?
N41 Fe2 N51 90.60(8) . . ?
N47 Fe2 N61 92.62(8) . . ?
N67 Fe2 N61 76.03(8) . . ?
N57 Fe2 N61 165.22(8) . . ?
N41 Fe2 N61 87.47(8) . . ?
N51 Fe2 N61 89.51(8) . . ?
C59 N2 C49 114.8(2) . . ?
C59 N2 C69 115.3(2) . . ?
C49 N2 C69 114.3(2) . . ?
C42 N41 C45 105.5(2) . . ?
C42 N41 Fe2 142.9(2) . . ?
C45 N41 Fe2 110.89(15) . . ?
N41 C42 N43 110.5(3) . . ?
N41 C42 H42 124.7 . . ?
N43 C42 H42 124.7 . . ?
C42 N43 C44 108.6(2) . . ?
C42 N43 H43 125.7 . . ?
C44 N43 H43 125.7 . . ?
N43 C44 C45 105.8(3) . . ?
N43 C44 H44 127.1 . . ?
C45 C44 H44 127.1 . . ?
C44 C45 N41 109.6(2) . . ?
C44 C45 C46 132.3(3) . . ?
N41 C45 C46 118.0(2) . . ?
N47 C46 C45 117.9(2) . . ?
N47 C46 H46 121.0 . . ?
C45 C46 H46 121.0 . . ?
C46 N47 C48 119.1(2) . . ?
C46 N47 Fe2 116.34(16) . . ?
C48 N47 Fe2 124.58(17) . . ?
N47 C48 C49 108.7(2) . . ?
N47 C48 H48A 109.9 . . ?
C49 C48 H48A 109.9 . . ?
N47 C48 H48B 109.9 . . ?
C49 C48 H48B 109.9 . . ?
H48A C48 H48B 108.3 . . ?
N2 C49 C48 111.1(2) . . ?
N2 C49 H49A 109.4 . . ?
C48 C49 H49A 109.4 . . ?
N2 C49 H49B 109.4 . . ?
C48 C49 H49B 109.4 . . ?
H49A C49 H49B 108.0 . . ?
C52 N51 C55 105.5(2) . . ?
C52 N51 Fe2 142.3(2) . . ?
C55 N51 Fe2 112.20(16) . . ?
N51 C52 N53 110.4(3) . . ?
N51 C52 H52 124.8 . . ?
N53 C52 H52 124.8 . . ?
C54 N53 C52 108.6(2) . . ?
C54 N53 H53 125.7 . . ?
C52 N53 H53 125.7 . . ?
N53 C54 C55 105.6(3) . . ?
N53 C54 H54 127.2 . . ?
C55 C54 H54 127.2 . . ?
C54 C55 N51 109.9(2) . . ?
C54 C55 C56 132.8(3) . . ?
N51 C55 C56 117.3(2) . . ?
N57 C56 C55 118.3(2) . . ?
N57 C56 H56 120.9 . . ?
C55 C56 H56 120.9 . . ?
C56 N57 C58 119.0(2) . . ?
C56 N57 Fe2 116.24(17) . . ?
C58 N57 Fe2 124.56(17) . . ?
N57 C58 C59 109.3(2) . . ?
N57 C58 H58A 109.8 . . ?
C59 C58 H58A 109.8 . . ?
N57 C58 H58B 109.8 . . ?
C59 C58 H58B 109.8 . . ?
H58A C58 H58B 108.3 . . ?
N2 C59 C58 110.9(2) . . ?
N2 C59 H59A 109.5 . . ?
C58 C59 H59A 109.5 . . ?
N2 C59 H59B 109.5 . . ?
C58 C59 H59B 109.5 . . ?
H59A C59 H59B 108.0 . . ?
C62 N61 C65 105.9(2) . . ?
C62 N61 Fe2 142.2(2) . . ?
C65 N61 Fe2 111.40(16) . . ?
N61 C62 N63 110.3(3) . . ?
N61 C62 H62 124.9 . . ?
N63 C62 H62 124.9 . . ?
C64 N63 C62 108.7(2) . . ?
C64 N63 H63 125.6 . . ?
C62 N63 H63 125.6 . . ?
N63 C64 C65 106.0(3) . . ?
N63 C64 H64 127.0 . . ?
C65 C64 H64 127.0 . . ?
C64 C65 N61 109.1(3) . . ?
C64 C65 C66 133.3(3) . . ?
N61 C65 C66 117.6(2) . . ?
N67 C66 C65 118.7(2) . . ?
N67 C66 H66 120.7 . . ?
C65 C66 H66 120.7 . . ?
C66 N67 C68 119.6(2) . . ?
C66 N67 Fe2 116.10(18) . . ?
C68 N67 Fe2 124.26(18) . . ?
N67 C68 C69 109.2(2) . . ?
N67 C68 H68A 109.8 . . ?
C69 C68 H68A 109.8 . . ?
N67 C68 H68B 109.8 . . ?
C69 C68 H68B 109.8 . . ?
H68A C68 H68B 108.3 . . ?
N2 C69 C68 111.3(2) . . ?
N2 C69 H69A 109.4 . . ?
C68 C69 H69A 109.4 . . ?
N2 C69 H69B 109.4 . . ?
C68 C69 H69B 109.4 . . ?
H69A C69 H69B 108.0 . . ?
O12 Cl1 O14 110.4(3) . . ?
O12 Cl1 O11 110.6(2) . . ?
O14 Cl1 O11 109.0(2) . . ?
O12 Cl1 O13 108.6(2) . . ?
O14 Cl1 O13 109.7(3) . . ?
O11 Cl1 O13 108.5(2) . . ?
O12A Cl1A O14A 113.6(7) . . ?
O12A Cl1A O11A 108.6(8) . . ?
O14A Cl1A O11A 109.7(9) . . ?
O12A Cl1A O13A 107.0(9) . . ?
O14A Cl1A O13A 107.7(9) . . ?
O11A Cl1A O13A 110.2(9) . . ?
O24 Cl2 O21 113.1(2) . . ?
O24 Cl2 O22 113.2(3) . . ?
O21 Cl2 O22 114.26(19) . . ?
O24 Cl2 O23 105.7(3) . . ?
O21 Cl2 O23 106.0(2) . . ?
O22 Cl2 O23 103.4(2) . . ?
O34 Cl3 O31 109.9(3) . . ?
O34 Cl3 O32 112.0(2) . . ?
O31 Cl3 O32 109.70(16) . . ?
O34 Cl3 O33 105.4(3) . . ?
O31 Cl3 O33 109.1(2) . . ?
O32 Cl3 O33 110.7(2) . . ?
O43 Cl4 O42 113.1(5) . . ?
O43 Cl4 O44 102.3(4) . . ?
O42 Cl4 O44 111.0(4) . . ?
O43 Cl4 O41 113.4(6) . . ?
O42 Cl4 O41 110.0(6) . . ?
O44 Cl4 O41 106.5(6) . . ?
C72 O71 H71 109.5 . . ?
O71 C72 C73 109.7(4) . . ?
O71 C72 H72A 109.7 . . ?
C73 C72 H72A 109.7 . . ?
O71 C72 H72B 109.7 . . ?
C73 C72 H72B 109.7 . . ?
H72A C72 H72B 108.2 . . ?
C82 O81 H81 109.5 . . ?
C83 C82 O81 123.7(8) . . ?
C83 C82 H82A 106.4 . . ?
O81 C82 H82A 106.4 . . ?
C83 C82 H82B 106.4 . . ?
O81 C82 H82B 106.4 . . ?
H82A C82 H82B 106.5 . . ?
C82A O81A H81A 109.5 . . ?
O81A C82A C83A 120.1(11) . . ?
O81A C82A H82C 107.3 . . ?
C83A C82A H82C 107.3 . . ?
O81A C82A H82D 107.3 . . ?
C83A C82A H82D 107.3 . . ?
H82C C82A H82D 106.9 . . ?
C82A C83A H83D 109.5 . . ?
C82A C83A H83E 109.5 . . ?
H83D C83A H83E 109.5 . . ?
C82A C83A H83F 109.5 . . ?
H83D C83A H83F 109.5 . . ?
H83E C83A H83F 109.5 . . ?
H11W O1W H12W 98(2) . . ?
H21W O2W H22W 106(3) . . ?

loop_
_geom_bond_atom_site_label_1
_geom_bond_atom_site_label_2
_geom_bond_distance
_geom_bond_site_symmetry_2
_geom_bond_publ_flag
Fe1 N37 2.173(2) . ?
Fe1 N27 2.188(2) . ?
Fe1 N17 2.188(2) . ?
Fe1 N21 2.2048(19) . ?
Fe1 N11 2.217(2) . ?
Fe1 N31 2.232(2) . ?
N1 C19 1.456(3) . ?
N1 C29 1.462(4) . ?
N1 C39 1.464(4) . ?
N11 C12 1.312(3) . ?
N11 C15 1.382(3) . ?
C12 N13 1.347(4) . ?
C12 H12 0.9400 . ?
N13 C14 1.359(4) . ?
N13 H13 0.8700 . ?
C14 C15 1.360(4) . ?
C14 H14 0.9400 . ?
C15 C16 1.445(4) . ?
C16 N17 1.271(3) . ?
C16 H16 0.9400 . ?
N17 C18 1.460(3) . ?
C18 C19 1.519(4) . ?
C18 H18A 0.9800 . ?
C18 H18B 0.9800 . ?
C19 H19A 0.9800 . ?
C19 H19B 0.9800 . ?
N21 C22 1.316(3) . ?
N21 C25 1.379(3) . ?
C22 N23 1.343(4) . ?
C22 H22 0.9400 . ?
N23 C24 1.341(4) . ?
N23 H23 0.8700 . ?
C24 C25 1.365(3) . ?
C24 H24 0.9400 . ?
C25 C26 1.445(4) . ?
C26 N27 1.273(3) . ?
C26 H26 0.9400 . ?
N27 C28 1.463(3) . ?
C28 C29 1.502(4) . ?
C28 H28A 0.9800 . ?
C28 H28B 0.9800 . ?
C29 H29A 0.9800 . ?
C29 H29B 0.9800 . ?
N31 C32 1.313(3) . ?
N31 C35 1.375(3) . ?
C32 N33 1.343(4) . ?
C32 H32 0.9400 . ?
N33 C34 1.334(5) . ?
N33 H33 0.8700 . ?
C34 C35 1.374(4) . ?
C34 H34 0.9400 . ?
C35 C36 1.441(4) . ?
C36 N37 1.270(3) . ?
C36 H36 0.9400 . ?
N37 C38 1.460(3) . ?
C38 C39 1.509(4) . ?
C38 H38A 0.9800 . ?
C38 H38B 0.9800 . ?
C39 H39A 0.9800 . ?
C39 H39B 0.9800 . ?
Fe2 N47 2.154(2) . ?
Fe2 N67 2.175(2) . ?
Fe2 N57 2.177(2) . ?
Fe2 N41 2.187(2) . ?
Fe2 N51 2.187(2) . ?
Fe2 N61 2.195(2) . ?
N2 C59 1.446(3) . ?
N2 C49 1.453(3) . ?
N2 C69 1.458(4) . ?
N41 C42 1.321(3) . ?
N41 C45 1.386(3) . ?
C42 N43 1.346(4) . ?
C42 H42 0.9400 . ?
N43 C44 1.357(4) . ?
N43 H43 0.8700 . ?
C44 C45 1.358(4) . ?
C44 H44 0.9400 . ?
C45 C46 1.442(4) . ?
C46 N47 1.272(3) . ?
C46 H46 0.9400 . ?
N47 C48 1.465(3) . ?
C48 C49 1.516(4) . ?
C48 H48A 0.9800 . ?
C48 H48B 0.9800 . ?
C49 H49A 0.9800 . ?
C49 H49B 0.9800 . ?
N51 C52 1.315(3) . ?
N51 C55 1.379(3) . ?
C52 N53 1.349(4) . ?
C52 H52 0.9400 . ?
N53 C54 1.348(4) . ?
N53 H53 0.8700 . ?
C54 C55 1.355(4) . ?
C54 H54 0.9400 . ?
C55 C56 1.450(4) . ?
C56 N57 1.268(3) . ?
C56 H56 0.9400 . ?
N57 C58 1.468(3) . ?
C58 C59 1.509(4) . ?
C58 H58A 0.9800 . ?
C58 H58B 0.9800 . ?
C59 H59A 0.9800 . ?
C59 H59B 0.9800 . ?
N61 C62 1.313(3) . ?
N61 C65 1.384(3) . ?
C62 N63 1.352(4) . ?
C62 H62 0.9400 . ?
N63 C64 1.344(4) . ?
N63 H63 0.8700 . ?
C64 C65 1.362(4) . ?
C64 H64 0.9400 . ?
C65 C66 1.441(4) . ?
C66 N67 1.263(3) . ?
C66 H66 0.9400 . ?
N67 C68 1.466(3) . ?
C68 C69 1.508(4) . ?
C68 H68A 0.9800 . ?
C68 H68B 0.9800 . ?
C69 H69A 0.9800 . ?
C69 H69B 0.9800 . ?
Cl1 O12 1.411(3) . ?
Cl1 O14 1.415(3) . ?
Cl1 O11 1.434(3) . ?
Cl1 O13 1.447(3) . ?
Cl1A O12A 1.386(8) . ?
Cl1A O14A 1.418(8) . ?
Cl1A O11A 1.433(8) . ?
Cl1A O13A 1.465(9) . ?
Cl2 O24 1.362(4) . ?
Cl2 O21 1.418(2) . ?
Cl2 O22 1.421(3) . ?
Cl2 O23 1.555(3) . ?
Cl3 O34 1.386(3) . ?
Cl3 O31 1.411(2) . ?
Cl3 O32 1.416(3) . ?
Cl3 O33 1.435(4) . ?
Cl4 O43 1.404(3) . ?
Cl4 O42 1.406(9) . ?
Cl4 O44 1.417(7) . ?
Cl4 O41 1.448(10) . ?
O71 C72 1.405(4) . ?
O71 H71 0.8300 . ?
C72 C73 1.432(5) . ?
C72 H72A 0.9800 . ?
C72 H72B 0.9800 . ?
C73 H73A 0.9700 . ?
C73 H73B 0.9700 . ?
C73 H73C 0.9700 . ?
O71A H71A 0.8300 . ?
O81 C82 1.390(6) . ?
O81 H81 0.8300 . ?
C82 C83 1.380(7) . ?
C82 H82A 0.9800 . ?
C82 H82B 0.9800 . ?
C83 H83A 0.9700 . ?
C83 H83B 0.9700 . ?
C83 H83C 0.9700 . ?
O81A C82A 1.370(8) . ?
O81A H81A 0.8300 . ?
C82A C83A 1.424(9) . ?
C82A H82C 0.9800 . ?
C82A H82D 0.9800 . ?
C83A H83D 0.9700 . ?
C83A H83E 0.9700 . ?
C83A H83F 0.9700 . ?
O1W H11W 0.878(10) . ?
O1W H12W 0.858(10) . ?
O2W H21W 0.850(11) . ?
O2W H22W 0.845(11) . ?

loop_
_geom_hbond_atom_site_label_D
_geom_hbond_atom_site_label_H
_geom_hbond_atom_site_label_A
_geom_hbond_distance_DH
_geom_hbond_distance_HA
_geom_hbond_distance_DA
_geom_hbond_angle_DHA
_geom_hbond_site_symmetry_A
N13 H13 O1W 0.87 1.98 2.822(3) 163.6 2_646
N23 H23 O1W 0.87 2.11 2.890(4) 148.2 .
N23 H23 O71 0.87 2.46 3.036(4) 123.8 .
N33 H33 O31 0.87 2.31 3.075(4) 147.0 .
N33 H33 O22 0.87 2.35 3.020(5) 134.1 .
N43 H43 O81 0.87 2.06 2.850(5) 150.9 1_545
N43 H43 O81A 0.87 2.08 2.755(9) 134.1 1_545
N43 H43 O44A 0.87 2.60 3.172(14) 124.6 2_645
N53 H53 O24A 0.87 2.21 2.830(9) 128.5 1_554
N53 H53 O22 0.87 2.34 3.116(5) 148.7 1_554
N53 H53 O31 0.87 2.34 3.010(4) 134.2 1_554
N63 H63 O44A 0.87 2.15 2.930(14) 149.2 1_655
N63 H63 O42 0.87 2.19 3.040(9) 165.1 1_655
O71 H71 O44 0.83 2.25 2.750(8) 119.5 .
O71A H71A O1W 0.83 2.31 2.897(9) 128.2 2_656
O81 H81 O42 0.83 2.62 3.068(10) 115.3 2_655
O81A H81A O33 0.83 2.20 3.014(10) 168.0 1_554
O1W H11W O41A 0.878(10) 2.22(3) 2.966(18) 142(3) .
O1W H11W O44 0.878(10) 2.27(2) 3.011(10) 142(3) .
O1W H11W O71 0.878(10) 2.59(3) 3.188(5) 126(3) .
O1W H12W O2W 0.858(10) 1.81(3) 2.538(6) 142(4) .
O1W H12W O23A 0.858(10) 2.31(3) 2.990(11) 136(3) 2_646
O2W H21W O41A 0.850(11) 2.15(9) 2.59(3) 111(7) .
O2W H22W O22 0.845(11) 2.48(4) 3.170(9) 140(6) 2_646
